data_2239362
loop_
_publ_author_name
'Boutebdja, Mehdi'
'Lehleh, Asma'
'Beghidja, Adel'
'Setifi, Zouaoui'
'Merazig, Hocine'

_publ_section_title
;
 A new polymorph of
 aquabis(1,10-phenanthroline-\k^2^<i>N</i>,<i>N</i>')copper(II) dinitrate
;
_journal_coeditor_code IM2451
_journal_issue 5
_journal_name_full 'Acta Crystallographica Section E'
_journal_page_first m185
_journal_page_last m186
_journal_paper_doi 10.1107/S1600536814008198
_journal_volume 70
_journal_year 2014
_chemical_formula_iupac '[Cu (C12 H8 N2)2 (H2 O)] (N O3)2'
_chemical_formula_moiety 'C24 H18 Cu N4 O 2+, 2(N O3 -)'
_chemical_formula_sum 'C24 H18 Cu N6 O7'
_chemical_formula_weight 565.99
_chemical_name_systematic
;
Aquabis(1,10-phenanthroline-\k^2^<i>N</i>,<i>N</i>')copper(II) dinitrate
;
_space_group_IT_number 2
_symmetry_cell_setting triclinic
_symmetry_space_group_name_Hall '-P 1'
_symmetry_space_group_name_H-M 'P -1'
_atom_sites_solution_hydrogens mixed
_cell_angle_alpha 78.079(2)
_cell_angle_beta 79.862(3)
_cell_angle_gamma 73.782(3)
_cell_formula_units_Z 2
_cell_length_a 7.0836(3)
_cell_length_b 11.7898(3)
_cell_length_c 14.2951(4)
_cell_measurement_reflns_used 11062
_cell_measurement_temperature 150
_cell_measurement_theta_max 34.5573
_cell_measurement_theta_min 1.8207
_cell_volume 1112.68(7)
_computing_cell_refinement 'SAINT (Bruker, 2006)'
_computing_data_collection 'APEX2 (Bruker, 2006)'
_computing_data_reduction 'SAINT (Bruker, 2006)'
_computing_molecular_graphics 'ATOMS (Dowty, 1995)'
_computing_publication_material 'WinGX (Farrugia, 2012)'
_computing_structure_refinement 'SHELXL97 (Sheldrick, 2008)'
_computing_structure_solution 'SHELXS97 (Sheldrick, 2008)'
_diffrn_ambient_temperature 150
_diffrn_detector_area_resol_mean 18.4
_diffrn_measured_fraction_theta_full 0.996
_diffrn_measured_fraction_theta_max 0.993
_diffrn_measurement_device_type 'Bruker APEXII CCD'
_diffrn_measurement_method '\f and \w scans'
_diffrn_radiation_monochromator graphite
_diffrn_radiation_source 'Rotating Anode'
_diffrn_radiation_type MoK\a
_diffrn_radiation_wavelength 0.71073
_diffrn_reflns_av_R_equivalents 0.0407
_diffrn_reflns_av_sigmaI/netI 0.0433
_diffrn_reflns_limit_h_max 9
_diffrn_reflns_limit_h_min -9
_diffrn_reflns_limit_k_max 15
_diffrn_reflns_limit_k_min -15
_diffrn_reflns_limit_l_max 18
_diffrn_reflns_limit_l_min -18
_diffrn_reflns_number 17314
_diffrn_reflns_reduction_process
;
;
_diffrn_reflns_theta_full 25.24
_diffrn_reflns_theta_max 27.88
_diffrn_reflns_theta_min 2.14
_exptl_absorpt_coefficient_mu 1.045
_exptl_absorpt_correction_type none
_exptl_crystal_colour Green
_exptl_crystal_density_diffrn 1.689
_exptl_crystal_density_method 'Not Measured'
_exptl_crystal_description block
_exptl_crystal_F_000 578
_exptl_crystal_size_max 0.120
_exptl_crystal_size_mid 0.100
_exptl_crystal_size_min 0.080
_refine_diff_density_max 0.982
_refine_diff_density_min -0.632
_refine_ls_extinction_method none
_refine_ls_goodness_of_fit_ref 1.172
_refine_ls_hydrogen_treatment constr
_refine_ls_matrix_type full
_refine_ls_number_parameters 344
_refine_ls_number_reflns 11903
_refine_ls_number_restraints 3
_refine_ls_restrained_S_all 1.179
_refine_ls_R_factor_all 0.0660
_refine_ls_R_factor_gt 0.0576
_refine_ls_shift/su_max 0.001
_refine_ls_shift/su_mean 0.000
_refine_ls_structure_factor_coef Fsqd
_refine_ls_weighting_details 'w=1/[\S^2^(FO^2^)+(0.0916P)^2^+1.1415P] where P=(FO^2^+2FC^2^)/3'
_refine_ls_weighting_scheme calc
_refine_ls_wR_factor_gt 0.1654
_refine_ls_wR_factor_ref 0.1723
_reflns_number_gt 10562
_reflns_number_total 11903
_reflns_threshold_expression I>2\s(I)
_cod_data_source_file im2451sup1.cf
_cod_data_source_block I
_cod_database_code 2239362
_cod_database_fobs_code 2239362

loop_
_symmetry_equiv_pos_site_id
_symmetry_equiv_pos_as_xyz
1 x,y,z
2 -x,-y,-z

loop_
_atom_site_aniso_label
_atom_site_aniso_U_11
_atom_site_aniso_U_22
_atom_site_aniso_U_33
_atom_site_aniso_U_12
_atom_site_aniso_U_13
_atom_site_aniso_U_23
Cu01 0.0172(3) 0.0060(2) 0.0083(2) -0.0009(2) -0.0024(2) 0.0000(2)
O1W 0.0146(14) 0.0201(15) 0.0317(16) -0.0024(12) -0.0021(12) -0.0148(13)
N1 0.0125(15) 0.0102(15) 0.0102(14) -0.0040(12) -0.0032(11) -0.0002(11)
N2 0.0110(15) 0.0111(15) 0.0096(14) -0.0031(12) -0.0049(11) -0.0010(11)
N3 0.0130(15) 0.0092(14) 0.0099(14) -0.0026(12) -0.0022(11) -0.0005(11)
N4 0.0115(15) 0.0081(14) 0.0108(14) -0.0005(12) -0.0027(11) 0.0002(11)
C1 0.0154(18) 0.0138(18) 0.0122(17) -0.0034(15) -0.0023(14) -0.0022(14)
C2 0.0155(19) 0.0184(19) 0.0164(19) -0.0011(15) -0.0027(15) -0.0077(15)
C3 0.0165(19) 0.0092(17) 0.022(2) 0.0004(15) -0.0066(15) -0.0054(14)
C4 0.0140(18) 0.0093(17) 0.0161(18) -0.0052(14) -0.0070(14) 0.0000(13)
C5 0.0183(19) 0.0083(17) 0.023(2) -0.0062(15) -0.0109(16) 0.0033(14)
C6 0.020(2) 0.0142(18) 0.0170(19) -0.0097(16) -0.0078(15) 0.0058(14)
C7 0.0124(17) 0.0143(18) 0.0148(18) -0.0077(14) -0.0068(14) 0.0025(14)
C8 0.0141(18) 0.027(2) 0.0106(17) -0.0117(17) -0.0031(14) 0.0020(15)
C9 0.0128(18) 0.025(2) 0.0106(17) -0.0062(16) -0.0013(14) -0.0027(15)
C10 0.0130(17) 0.0174(19) 0.0133(17) -0.0031(15) -0.0032(14) -0.0034(14)
C11 0.0109(17) 0.0102(17) 0.0113(16) -0.0029(14) -0.0047(13) -0.0003(13)
C12 0.0094(16) 0.0114(17) 0.0108(16) -0.0042(14) -0.0038(13) 0.0003(13)
C13 0.0138(18) 0.0114(17) 0.0137(18) -0.0034(14) -0.0022(14) -0.0022(14)
C14 0.0154(18) 0.020(2) 0.0095(17) -0.0039(16) -0.0043(14) -0.0026(14)
C15 0.0150(18) 0.0174(19) 0.0100(17) -0.0040(15) -0.0044(14) 0.0014(14)
C16 0.0084(16) 0.0144(18) 0.0107(17) -0.0031(14) -0.0033(13) 0.0023(13)
C17 0.0138(18) 0.0118(18) 0.0149(18) -0.0025(15) -0.0031(14) 0.0054(14)
C18 0.0116(17) 0.0097(17) 0.0188(19) -0.0003(14) -0.0023(14) 0.0007(14)
C19 0.0092(16) 0.0096(17) 0.0148(17) -0.0001(14) -0.0005(13) -0.0010(13)
C20 0.0129(17) 0.0083(17) 0.0188(19) -0.0026(14) -0.0006(14) -0.0039(14)
C21 0.0178(19) 0.0132(18) 0.0137(18) -0.0031(15) -0.0019(14) -0.0058(14)
C22 0.0146(18) 0.0098(17) 0.0118(17) -0.0024(14) -0.0029(14) 0.0009(13)
C23 0.0080(16) 0.0094(16) 0.0116(17) -0.0018(13) -0.0019(13) -0.0004(13)
C24 0.0086(16) 0.0098(17) 0.0117(17) -0.0008(14) -0.0033(13) -0.0001(13)
O1 0.050(2) 0.0320(19) 0.0223(16) -0.0173(17) 0.0127(15) -0.0140(14)
O2 0.0237(16) 0.0130(14) 0.0312(17) -0.0005(12) 0.0022(13) 0.0023(12)
O3 0.0301(17) 0.0167(15) 0.0186(15) -0.0072(13) -0.0020(12) 0.0053(11)
N5 0.0136(16) 0.0152(16) 0.0143(15) -0.0048(13) -0.0033(12) 0.0003(12)
O4 0.044(2) 0.0313(18) 0.0126(14) -0.0133(16) -0.0072(13) 0.0035(12)
O5 0.0317(17) 0.0230(16) 0.0228(16) -0.0091(14) -0.0097(13) -0.0067(12)
O6 0.0288(16) 0.0150(14) 0.0193(14) -0.0079(13) -0.0094(12) 0.0014(11)
N6 0.0125(15) 0.0132(16) 0.0156(16) 0.0001(13) -0.0039(12) -0.0016(12)

loop_
_atom_site_type_symbol
_atom_site_label
_atom_site_fract_x
_atom_site_fract_y
_atom_site_fract_z
_atom_site_U_iso_or_equiv
_atom_site_thermal_displace_type
_atom_site_calc_flag
_atom_site_refinement_flags
_atom_site_occupancy
Cu Cu01 0.88124(7) 0.26741(4) 0.24554(3) 0.01100(10) Uani . . 1.000
O O1W 1.1790(4) 0.2580(3) 0.2736(2) 0.0211(9) Uani d D 1.000
N N1 0.9959(5) 0.0992(3) 0.2189(2) 0.0107(8) Uani d . 1.000
N N2 0.7695(5) 0.1813(3) 0.3734(2) 0.0102(8) Uani d . 1.000
N N3 0.8143(5) 0.3546(3) 0.1125(2) 0.0108(8) Uani d . 1.000
N N4 0.8066(5) 0.4349(3) 0.2743(2) 0.0106(8) Uani d . 1.000
C C1 1.1142(6) 0.0599(3) 0.1420(3) 0.0138(10) Uani d . 1.000
C C2 1.2069(6) -0.0618(4) 0.1400(3) 0.0166(11) Uani d . 1.000
C C3 1.1773(6) -0.1452(3) 0.2200(3) 0.0157(11) Uani d . 1.000
C C4 1.0526(6) -0.1077(3) 0.3020(3) 0.0123(10) Uani d . 1.000
C C5 1.0093(6) -0.1886(3) 0.3887(3) 0.0158(11) Uani d . 1.000
C C6 0.8865(6) -0.1471(4) 0.4654(3) 0.0165(11) Uani d . 1.000
C C7 0.8004(6) -0.0215(3) 0.4637(3) 0.0130(10) Uani d . 1.000
C C8 0.6764(6) 0.0268(4) 0.5424(3) 0.0165(11) Uani d . 1.000
C C9 0.6022(6) 0.1487(4) 0.5337(3) 0.0159(11) Uani d . 1.000
C C10 0.6507(6) 0.2242(4) 0.4478(3) 0.0144(10) Uani d . 1.000
C C11 0.9666(5) 0.0160(3) 0.2980(3) 0.0106(10) Uani d . 1.000
C C12 0.8408(5) 0.0607(3) 0.3808(3) 0.0102(9) Uani d . 1.000
C C13 0.8086(6) 0.3120(3) 0.0336(3) 0.0129(10) Uani d . 1.000
C C14 0.7705(6) 0.3877(4) -0.0548(3) 0.0147(11) Uani d . 1.000
C C15 0.7352(6) 0.5097(4) -0.0617(3) 0.0143(10) Uani d . 1.000
C C16 0.7332(5) 0.5576(3) 0.0216(3) 0.0115(10) Uani d . 1.000
C C17 0.6900(6) 0.6839(3) 0.0236(3) 0.0146(10) Uani d . 1.000
C C18 0.6955(6) 0.7250(3) 0.1053(3) 0.0143(10) Uani d . 1.000
C C19 0.7375(5) 0.6431(3) 0.1932(3) 0.0120(10) Uani d . 1.000
C C20 0.7436(6) 0.6794(3) 0.2806(3) 0.0133(10) Uani d . 1.000
C C21 0.7790(6) 0.5936(3) 0.3618(3) 0.0145(11) Uani d . 1.000
C C22 0.8106(6) 0.4717(3) 0.3562(3) 0.0125(10) Uani d . 1.000
C C23 0.7737(5) 0.4760(3) 0.1066(3) 0.0099(9) Uani d . 1.000
C C24 0.7716(5) 0.5196(3) 0.1939(3) 0.0103(10) Uani d . 1.000
O O1 0.6976(6) 0.0152(3) 0.0982(2) 0.0341(11) Uani d . 1.000
O O2 0.5277(5) 0.1630(3) 0.1717(2) 0.0251(9) Uani d . 1.000
O O3 0.5629(5) -0.0219(3) 0.2460(2) 0.0229(9) Uani d . 1.000
N N5 0.5964(5) 0.0505(3) 0.1718(2) 0.0143(9) Uani d . 1.000
O O4 1.2876(6) 0.5301(3) 0.2707(2) 0.0291(10) Uani d . 1.000
O O5 1.3245(5) 0.5481(3) 0.4138(2) 0.0242(9) Uani d . 1.000
O O6 1.2436(5) 0.3916(3) 0.3929(2) 0.0204(8) Uani d . 1.000
N N6 1.2854(5) 0.4914(3) 0.3584(2) 0.0143(9) Uani d . 1.000
H H1 1.13600 0.11560 0.08750 0.0170 Uiso c RU 1.000
H H1W 1.28200 0.23300 0.24360 0.0220 Uiso d RDU 1.000
H H2 1.28740 -0.08550 0.08510 0.0200 Uiso c RU 1.000
H H2W 1.19590 0.31520 0.29900 0.0220 Uiso d RDU 1.000
H H3 1.23910 -0.22600 0.22000 0.0190 Uiso c RU 1.000
H H5 1.06640 -0.27040 0.39210 0.0190 Uiso c RU 1.000
H H6 0.85780 -0.20120 0.51990 0.0200 Uiso c RU 1.000
H H8 0.64570 -0.02320 0.59910 0.0200 Uiso c RU 1.000
H H9 0.51940 0.18170 0.58470 0.0190 Uiso c RU 1.000
H H10 0.59810 0.30650 0.44320 0.0170 Uiso c RU 1.000
H H13 0.83060 0.22980 0.03720 0.0150 Uiso c RU 1.000
H H14 0.76920 0.35510 -0.10850 0.0180 Uiso c RU 1.000
H H15 0.71300 0.56000 -0.12020 0.0170 Uiso c RU 1.000
H H17 0.65770 0.73840 -0.03180 0.0180 Uiso c RU 1.000
H H18 0.67180 0.80690 0.10420 0.0170 Uiso c RU 1.000
H H20 0.72390 0.76000 0.28340 0.0160 Uiso c RU 1.000
H H21 0.78200 0.61630 0.42000 0.0170 Uiso c RU 1.000
H H22 0.83510 0.41490 0.41130 0.0150 Uiso c RU 1.000

loop_
_atom_type_symbol
_atom_type_description
_atom_type_scat_dispersion_real
_atom_type_scat_dispersion_imag
_atom_type_scat_source
C C 0.0033 0.0016 ' International Tables Vol C Tables 4.2.6.8 and 6.1.1.4'
H H 0.0000 0.0000 ' International Tables Vol C Tables 4.2.6.8 and 6.1.1.4'
Cu Cu 0.3201 1.2651 ' International Tables Vol C Tables 4.2.6.8 and 6.1.1.4'
N N 0.0061 0.0033 ' International Tables Vol C Tables 4.2.6.8 and 6.1.1.4'
O O 0.0106 0.0060 ' International Tables Vol C Tables 4.2.6.8 and 6.1.1.4'

loop_
_geom_angle_atom_site_label_1
_geom_angle_atom_site_label_2
_geom_angle_atom_site_label_3
_geom_angle
_geom_angle_publ_flag
O1W Cu01 N1 85.46(14) no
O1W Cu01 N2 101.65(13) no
O1W Cu01 N3 114.86(13) no
O1W Cu01 N4 86.34(14) no
N1 Cu01 N2 82.61(13) no
N1 Cu01 N3 100.51(13) no
N1 Cu01 N4 171.78(15) no
N2 Cu01 N3 143.48(15) no
N2 Cu01 N4 99.69(13) no
N3 Cu01 N4 82.40(13) no
Cu01 O1W H2W 118.00 no
H1W O1W H2W 105.00 no
Cu01 O1W H1W 129.00 no
C1 N1 C11 117.5(3) no
Cu01 N1 C1 129.8(3) no
Cu01 N1 C11 112.0(2) no
Cu01 N2 C10 130.8(3) no
Cu01 N2 C12 111.1(3) no
C10 N2 C12 118.1(3) no
C13 N3 C23 117.9(3) no
Cu01 N3 C13 130.6(3) no
Cu01 N3 C23 111.5(2) no
Cu01 N4 C24 112.6(2) no
Cu01 N4 C22 128.8(3) no
C22 N4 C24 118.1(3) no
O2 N5 O3 119.6(3) no
O1 N5 O2 119.2(3) no
O1 N5 O3 121.1(3) no
O4 N6 O6 119.8(3) no
O4 N6 O5 121.3(4) no
O5 N6 O6 118.9(3) no
N1 C1 C2 122.9(4) no
C1 C2 C3 119.3(4) no
C2 C3 C4 119.6(3) no
C3 C4 C11 117.4(4) no
C5 C4 C11 118.9(4) no
C3 C4 C5 123.7(3) no
C4 C5 C6 121.0(3) no
C5 C6 C7 121.1(4) no
C6 C7 C8 123.4(4) no
C6 C7 C12 119.7(4) no
C8 C7 C12 116.8(3) no
C7 C8 C9 118.9(4) no
C8 C9 C10 120.3(4) no
N2 C10 C9 122.0(4) no
N1 C11 C4 123.3(4) no
C4 C11 C12 120.1(4) no
N1 C11 C12 116.6(3) no
N2 C12 C7 123.9(3) no
N2 C12 C11 117.0(3) no
C7 C12 C11 119.1(3) no
N3 C13 C14 122.1(3) no
C13 C14 C15 120.1(4) no
C14 C15 C16 119.0(4) no
C15 C16 C23 117.3(3) no
C15 C16 C17 123.7(4) no
C17 C16 C23 119.0(4) no
C16 C17 C18 121.2(4) no
C17 C18 C19 120.8(3) no
C18 C19 C20 123.8(3) no
C18 C19 C24 118.9(4) no
C20 C19 C24 117.3(4) no
C19 C20 C21 119.2(3) no
C20 C21 C22 119.8(4) no
N4 C22 C21 122.2(4) no
C16 C23 C24 119.8(3) no
N3 C23 C16 123.5(3) no
N3 C23 C24 116.7(3) no
C19 C24 C23 120.2(4) no
N4 C24 C19 123.4(4) no
N4 C24 C23 116.3(3) no
N1 C1 H1 119.00 no
C2 C1 H1 119.00 no
C1 C2 H2 120.00 no
C3 C2 H2 120.00 no
C4 C3 H3 120.00 no
C2 C3 H3 120.00 no
C4 C5 H5 119.00 no
C6 C5 H5 120.00 no
C7 C6 H6 119.00 no
C5 C6 H6 119.00 no
C7 C8 H8 121.00 no
C9 C8 H8 121.00 no
C8 C9 H9 120.00 no
C10 C9 H9 120.00 no
C9 C10 H10 119.00 no
N2 C10 H10 119.00 no
N3 C13 H13 119.00 no
C14 C13 H13 119.00 no
C13 C14 H14 120.00 no
C15 C14 H14 120.00 no
C16 C15 H15 121.00 no
C14 C15 H15 121.00 no
C16 C17 H17 119.00 no
C18 C17 H17 119.00 no
C17 C18 H18 120.00 no
C19 C18 H18 120.00 no
C21 C20 H20 120.00 no
C19 C20 H20 120.00 no
C20 C21 H21 120.00 no
C22 C21 H21 120.00 no
C21 C22 H22 119.00 no
N4 C22 H22 119.00 no

loop_
_geom_bond_atom_site_label_1
_geom_bond_atom_site_label_2
_geom_bond_distance
_geom_bond_publ_flag
Cu01 O1W 2.184(3) no
Cu01 N1 2.010(3) no
Cu01 N2 2.042(3) no
Cu01 N3 2.034(3) no
Cu01 N4 2.006(3) no
O1W H1W 0.7900 no
O1W H2W 0.8700 no
O1 N5 1.242(4) no
O2 N5 1.279(5) no
O3 N5 1.249(4) no
O4 N6 1.241(4) no
O5 N6 1.245(5) no
O6 N6 1.272(5) no
N1 C1 1.340(5) no
N1 C11 1.363(5) no
N2 C12 1.358(5) no
N2 C10 1.328(5) no
N3 C13 1.337(5) no
N3 C23 1.366(5) no
N4 C22 1.337(5) no
N4 C24 1.367(5) no
C1 C2 1.405(6) no
C2 C3 1.373(6) no
C3 C4 1.408(6) no
C4 C11 1.408(5) no
C4 C5 1.443(6) no
C5 C6 1.359(6) no
C6 C7 1.432(6) no
C7 C8 1.414(6) no
C7 C12 1.409(6) no
C8 C9 1.373(6) no
C9 C10 1.410(6) no
C11 C12 1.448(6) no
C13 C14 1.409(6) no
C14 C15 1.375(6) no
C15 C16 1.416(6) no
C16 C17 1.439(5) no
C16 C23 1.404(6) no
C17 C18 1.364(6) no
C18 C19 1.439(6) no
C19 C24 1.406(5) no
C19 C20 1.413(6) no
C20 C21 1.382(6) no
C21 C22 1.408(5) no
C23 C24 1.441(6) no
C1 H1 0.9300 no
C2 H2 0.9300 no
C3 H3 0.9300 no
C5 H5 0.9300 no
C6 H6 0.9300 no
C8 H8 0.9300 no
C9 H9 0.9300 no
C10 H10 0.9300 no
C13 H13 0.9300 no
C14 H14 0.9300 no
C15 H15 0.9300 no
C17 H17 0.9300 no
C18 H18 0.9300 no
C20 H20 0.9300 no
C21 H21 0.9300 no
C22 H22 0.9300 no

loop_
_geom_hbond_atom_site_label_D
_geom_hbond_atom_site_label_H
_geom_hbond_atom_site_label_A
_geom_hbond_site_symmetry_A
_geom_hbond_distance_DH
_geom_hbond_distance_HA
_geom_hbond_distance_DA
_geom_hbond_angle_DHA
_geom_hbond_publ_flag
O1W H1W O2 1_655 0.7900 1.9200 2.709(5) 176.00 yes
O1W H2W O6 . 0.8700 1.8900 2.718(5) 159.00 yes
C2 H2 O1 2_755 0.9300 2.5700 3.313(5) 137.00 yes
C5 H5 O5 1_545 0.9300 2.4000 3.271(5) 156.00 yes
C6 H6 O6 2_756 0.9300 2.5600 3.417(6) 154.00 yes
C8 H8 O3 2_656 0.9300 2.5000 3.194(5) 131.00 yes
C10 H10 O6 1_455 0.9300 2.6000 3.131(6) 117.00 no
C14 H14 O4 2_765 0.9300 2.4700 3.102(5) 125.00 no
C15 H15 O4 2_765 0.9300 2.5900 3.157(5) 120.00 no
C17 H17 O2 2_665 0.9300 2.4900 3.363(5) 157.00 yes
C18 H18 O1 1_565 0.9300 2.5000 3.406(5) 166.00 yes
C20 H20 O3 1_565 0.9300 2.4900 3.357(5) 155.00 yes

loop_
_geom_torsion_atom_site_label_1
_geom_torsion_atom_site_label_2
_geom_torsion_atom_site_label_3
_geom_torsion_atom_site_label_4
_geom_torsion
_geom_torsion_publ_flag
O1W Cu01 N1 C1 -75.3(4) no
O1W Cu01 N1 C11 95.0(3) no
N2 Cu01 N1 C1 -177.7(4) no
N2 Cu01 N1 C11 -7.4(3) no
N3 Cu01 N1 C1 39.2(4) no
N3 Cu01 N1 C11 -150.6(3) no
O1W Cu01 N2 C10 99.2(4) no
O1W Cu01 N2 C12 -77.6(3) no
N1 Cu01 N2 C10 -177.0(4) no
N1 Cu01 N2 C12 6.2(3) no
N3 Cu01 N2 C10 -79.3(4) no
N3 Cu01 N2 C12 103.9(3) no
N4 Cu01 N2 C10 11.0(4) no
N4 Cu01 N2 C12 -165.8(3) no
O1W Cu01 N3 C13 101.9(4) no
O1W Cu01 N3 C23 -76.7(3) no
N1 Cu01 N3 C13 12.1(4) no
N1 Cu01 N3 C23 -166.5(3) no
N2 Cu01 N3 C13 -79.7(4) no
N2 Cu01 N3 C23 101.8(3) no
N4 Cu01 N3 C13 -175.7(4) no
N4 Cu01 N3 C23 5.7(3) no
O1W Cu01 N4 C22 -62.0(4) no
O1W Cu01 N4 C24 109.3(3) no
N2 Cu01 N4 C22 39.2(4) no
N2 Cu01 N4 C24 -149.6(3) no
N3 Cu01 N4 C22 -177.7(4) no
N3 Cu01 N4 C24 -6.4(3) no
Cu01 N1 C1 C2 170.0(3) no
C11 N1 C1 C2 0.2(6) no
Cu01 N1 C11 C4 -172.1(3) no
Cu01 N1 C11 C12 7.5(4) no
C1 N1 C11 C4 -0.6(6) no
C1 N1 C11 C12 179.0(4) no
Cu01 N2 C10 C9 -174.9(3) no
C12 N2 C10 C9 1.7(6) no
Cu01 N2 C12 C7 175.5(3) no
Cu01 N2 C12 C11 -4.0(4) no
C10 N2 C12 C7 -1.7(6) no
C10 N2 C12 C11 178.7(4) no
Cu01 N3 C13 C14 -175.9(3) no
C23 N3 C13 C14 2.6(6) no
Cu01 N3 C23 C16 176.5(3) no
Cu01 N3 C23 C24 -4.1(4) no
C13 N3 C23 C16 -2.2(6) no
C13 N3 C23 C24 177.1(4) no
Cu01 N4 C22 C21 171.3(3) no
C24 N4 C22 C21 0.4(6) no
Cu01 N4 C24 C19 -173.1(3) no
Cu01 N4 C24 C23 6.1(4) no
C22 N4 C24 C19 -0.7(6) no
C22 N4 C24 C23 178.4(4) no
N1 C1 C2 C3 -0.4(7) no
C1 C2 C3 C4 0.9(7) no
C2 C3 C4 C5 178.8(4) no
C2 C3 C4 C11 -1.3(6) no
C3 C4 C5 C6 -179.5(4) no
C11 C4 C5 C6 0.5(6) no
C3 C4 C11 N1 1.1(6) no
C3 C4 C11 C12 -178.5(4) no
C5 C4 C11 N1 -178.9(4) no
C5 C4 C11 C12 1.5(6) no
C4 C5 C6 C7 -1.7(7) no
C5 C6 C7 C8 -178.1(4) no
C5 C6 C7 C12 1.0(7) no
C6 C7 C8 C9 179.6(4) no
C12 C7 C8 C9 0.5(6) no
C6 C7 C12 N2 -178.5(4) no
C6 C7 C12 C11 1.0(6) no
C8 C7 C12 N2 0.6(6) no
C8 C7 C12 C11 -179.9(4) no
C7 C8 C9 C10 -0.5(7) no
C8 C9 C10 N2 -0.6(7) no
N1 C11 C12 N2 -2.3(5) no
N1 C11 C12 C7 178.1(4) no
C4 C11 C12 N2 177.3(4) no
C4 C11 C12 C7 -2.2(6) no
N3 C13 C14 C15 -0.8(7) no
C13 C14 C15 C16 -1.5(7) no
C14 C15 C16 C17 -177.4(4) no
C14 C15 C16 C23 1.8(6) no
C15 C16 C17 C18 -178.2(4) no
C23 C16 C17 C18 2.6(6) no
C15 C16 C23 N3 0.0(6) no
C15 C16 C23 C24 -179.3(4) no
C17 C16 C23 N3 179.3(4) no
C17 C16 C23 C24 -0.1(6) no
C16 C17 C18 C19 -2.4(7) no
C17 C18 C19 C20 -179.3(4) no
C17 C18 C19 C24 -0.4(6) no
C18 C19 C20 C21 177.9(4) no
C24 C19 C20 C21 -1.0(6) no
C18 C19 C24 N4 -177.9(4) no
C18 C19 C24 C23 3.0(6) no
C20 C19 C24 N4 1.1(6) no
C20 C19 C24 C23 -178.1(4) no
C19 C20 C21 C22 0.7(6) no
C20 C21 C22 N4 -0.4(7) no
N3 C23 C24 N4 -1.3(5) no
N3 C23 C24 C19 177.9(4) no
C16 C23 C24 N4 178.1(4) no
C16 C23 C24 C19 -2.7(6) no
